data_2008963
loop_
_publ_author_name
'Schumann, Herbert'
'Gottfriedsen, Jochen'
'Dechert, Sebastian'

_publ_section_title
;
 Redetermination of <i>tert</i>-butylhydrazinium chloride
;
_journal_issue 9
_journal_name_full 'Acta Crystallographica Section C'
_journal_page_first IUC9900109
_journal_paper_doi 10.1107/S0108270199098819
_journal_volume 55
_journal_year 1999
_chemical_formula_iupac 'C4 H13 N2 1+, Cl 1-'
_chemical_formula_moiety 'C4 H13 N2 1+, Cl 1-'
_chemical_formula_sum 'C4 H13 Cl N2'
_chemical_formula_weight 124.61
_chemical_name_common 'tert-Butylhydrazine hydrochloride'
_chemical_name_systematic
;
t-Butylhydrazine hydrochloride
;
_space_group_IT_number 61
_symmetry_cell_setting orthorhombic
_symmetry_space_group_name_Hall '-P 2ac 2ab'
_symmetry_space_group_name_H-M 'P b c a'
_cell_angle_alpha 90.00
_cell_angle_beta 90.00
_cell_angle_gamma 90.00
_cell_formula_units_Z 8
_cell_length_a 9.86150(10)
_cell_length_b 10.6446(2)
_cell_length_c 13.65130(10)
_cell_measurement_reflns_used 7356
_cell_measurement_temperature 173(2)
_cell_measurement_theta_max 30.55
_cell_measurement_theta_min 2.98
_cell_volume 1433.00(3)
_computing_cell_refinement 'SAINT (Siemens, 1995)'
_computing_data_collection 'SMART (Siemens, 1995)'
_computing_data_reduction SAINT
_computing_publication_material SHELXL97
_computing_structure_refinement 'SHELXL97 (Sheldrick, 1997b)'
_computing_structure_solution 'SHELXS97 (Sheldrick, 1997a)'
_diffrn_ambient_temperature 173(2)
_diffrn_measured_fraction_theta_full 0.991
_diffrn_measured_fraction_theta_max 0.991
_diffrn_measurement_device_type 'Siemens SMART CCD'
_diffrn_measurement_method \w
_diffrn_radiation_monochromator graphite
_diffrn_radiation_source 'fine-focus sealed tube'
_diffrn_radiation_type MoK\a
_diffrn_radiation_wavelength 0.71073
_diffrn_reflns_av_R_equivalents 0.030
_diffrn_reflns_av_sigmaI/netI 0.0199
_diffrn_reflns_limit_h_max 12
_diffrn_reflns_limit_h_min -12
_diffrn_reflns_limit_k_max 12
_diffrn_reflns_limit_k_min -13
_diffrn_reflns_limit_l_max 17
_diffrn_reflns_limit_l_min -12
_diffrn_reflns_number 10013
_diffrn_reflns_theta_full 27.49
_diffrn_reflns_theta_max 27.49
_diffrn_reflns_theta_min 2.98
_diffrn_standards_decay_% none
_diffrn_standards_number 0
_exptl_absorpt_coefficient_mu 0.431
_exptl_absorpt_correction_T_max 0.894
_exptl_absorpt_correction_T_min 0.717
_exptl_absorpt_correction_type empirical
_exptl_absorpt_process_details '(SADABS; Sheldrick, 1996)'
_exptl_crystal_colour colorless
_exptl_crystal_density_diffrn 1.155
_exptl_crystal_density_method 'not measured'
_exptl_crystal_description block
_exptl_crystal_F_000 544
_exptl_crystal_size_max 0.62
_exptl_crystal_size_mid 0.58
_exptl_crystal_size_min 0.35
_refine_diff_density_max 0.304
_refine_diff_density_min -0.170
_refine_ls_extinction_method none
_refine_ls_goodness_of_fit_ref 1.074
_refine_ls_hydrogen_treatment mixed
_refine_ls_matrix_type full
_refine_ls_number_parameters 83
_refine_ls_number_reflns 1627
_refine_ls_number_restraints 0
_refine_ls_restrained_S_all 1.074
_refine_ls_R_factor_all 0.035
_refine_ls_R_factor_gt 0.029
_refine_ls_shift/su_max 0.001
_refine_ls_shift/su_mean 0.000
_refine_ls_structure_factor_coef Fsqd
_refine_ls_weighting_details 'calc w = 1/[\s^2^(Fo^2^)+(0.0397P)^2^+0.4905P] where P = (Fo^2^+2Fc^2^)/3'
_refine_ls_weighting_scheme calc
_refine_ls_wR_factor_ref 0.081
_reflns_number_gt 1408
_reflns_number_total 1627
_reflns_threshold_expression I>2\s(I)
_cod_data_source_file qa0162.cif
_cod_data_source_block sd40
_cod_database_code 2008963
_cod_database_fobs_code 2008963

loop_
_symmetry_equiv_pos_as_xyz
'x, y, z'
'-x+1/2, -y, z+1/2'
'-x, y+1/2, -z+1/2'
'x+1/2, -y+1/2, -z'
'-x, -y, -z'
'x-1/2, y, -z-1/2'
'x, -y-1/2, z-1/2'
'-x-1/2, y-1/2, z'

loop_
_atom_site_label
_atom_site_fract_x
_atom_site_fract_y
_atom_site_fract_z
_atom_site_U_iso_or_equiv
_atom_site_adp_type
_atom_site_calc_flag
_atom_site_refinement_flags
_atom_site_occupancy
_atom_site_disorder_assembly
_atom_site_disorder_group
_atom_site_type_symbol
Cl 0.75018(3) 0.40890(3) 0.78844(2) 0.02416(12) Uani d . 1 . . Cl
N1 0.51603(10) 0.24245(9) 0.70175(7) 0.0176(2) Uani d . 1 . . N
H1A 0.5799(16) 0.2870(14) 0.7275(11) 0.025(4) Uiso d . 1 . . H
H1B 0.4408(15) 0.2911(14) 0.7065(10) 0.022(4) Uiso d . 1 . . H
N2 0.49815(12) 0.13638(11) 0.76677(8) 0.0236(2) Uani d . 1 . . N
H2A 0.575(2) 0.0871(15) 0.7625(14) 0.039(5) Uiso d . 1 . . H
H2B 0.4295(19) 0.0839(15) 0.7420(14) 0.038(5) Uiso d . 1 . . H
C1 0.67638(13) 0.14655(12) 0.58366(10) 0.0254(3) Uani d . 1 . . C
H1D 0.6671 0.0666 0.6154 0.080 Uiso calc R 1 . . H
H1E 0.7484 0.1931 0.6140 0.080 Uiso calc R 1 . . H
H1F 0.6969 0.1340 0.5156 0.080 Uiso calc R 1 . . H
C2 0.55586(15) 0.35107(12) 0.54822(10) 0.0278(3) Uani d . 1 . . C
H2D 0.5717 0.3440 0.4791 0.080 Uiso calc R 1 . . H
H2E 0.6299 0.3952 0.5782 0.080 Uiso calc R 1 . . H
H2F 0.4731 0.3964 0.5593 0.080 Uiso calc R 1 . . H
C3 0.42437(14) 0.14859(12) 0.55029(10) 0.0276(3) Uani d . 1 . . C
H3A 0.4191 0.0667 0.5795 0.080 Uiso calc R 1 . . H
H3B 0.4359 0.1402 0.4808 0.080 Uiso calc R 1 . . H
H3C 0.3423 0.1940 0.5636 0.080 Uiso calc R 1 . . H
C4 0.54446(12) 0.21954(10) 0.59307(8) 0.0188(2) Uani d . 1 . . C

loop_
_atom_site_aniso_label
_atom_site_aniso_U_11
_atom_site_aniso_U_22
_atom_site_aniso_U_33
_atom_site_aniso_U_12
_atom_site_aniso_U_13
_atom_site_aniso_U_23
Cl 0.01935(18) 0.02054(18) 0.0326(2) 0.00123(10) -0.00438(11) -0.00120(11)
N1 0.0168(5) 0.0160(5) 0.0200(5) 0.0000(4) 0.0004(4) -0.0004(4)
N2 0.0257(6) 0.0223(5) 0.0228(5) 0.0001(4) 0.0024(5) 0.0057(4)
C1 0.0231(6) 0.0282(6) 0.0248(6) 0.0048(5) 0.0037(5) 0.0002(5)
C2 0.0332(7) 0.0232(6) 0.0269(6) 0.0002(5) 0.0016(5) 0.0060(5)
C3 0.0285(7) 0.0276(6) 0.0267(6) -0.0018(5) -0.0063(5) -0.0028(5)
C4 0.0206(6) 0.0184(5) 0.0174(5) 0.0003(4) 0.0005(4) 0.0002(4)

loop_
_atom_type_symbol
_atom_type_description
_atom_type_scat_dispersion_real
_atom_type_scat_dispersion_imag
_atom_type_scat_source
C C 0.0033 0.0016 'International Tables Vol C Tables 4.2.6.8 and 6.1.1.4'
H H 0.0000 0.0000 'International Tables Vol C Tables 4.2.6.8 and 6.1.1.4'
N N 0.0061 0.0033 'International Tables Vol C Tables 4.2.6.8 and 6.1.1.4'
Cl Cl 0.1484 0.1585 'International Tables Vol C Tables 4.2.6.8 and 6.1.1.4'

loop_
_geom_angle_atom_site_label_1
_geom_angle_atom_site_label_2
_geom_angle_atom_site_label_3
_geom_angle
_geom_angle_publ_flag
N2 N1 C4 119.53(9) yes
C1 C4 C3 112.33(10) yes
C1 C4 N1 108.68(9) yes
C3 C4 N1 107.99(10) yes
C1 C4 C2 111.74(10) yes
C3 C4 C2 110.94(10) yes
N1 C4 C2 104.79(9) yes

loop_
_geom_bond_atom_site_label_1
_geom_bond_atom_site_label_2
_geom_bond_site_symmetry_2
_geom_bond_distance
_geom_bond_publ_flag
N1 N2 . 1.4470(14) yes
N1 C4 . 1.5295(15) yes
C1 C4 . 1.5206(17) yes
C2 C4 . 1.5322(16) yes
C3 C4 . 1.5212(17) yes

loop_
_geom_hbond_atom_site_label_D
_geom_hbond_atom_site_label_H
_geom_hbond_atom_site_label_A
_geom_hbond_site_symmetry_A
_geom_hbond_distance_DH
_geom_hbond_distance_HA
_geom_hbond_distance_DA
_geom_hbond_angle_DHA
N1 H1A Cl . 0.864(16) 2.279(16) 3.1419(11) 177.3(14)
N1 H1B Cl 6_557 0.907(16) 2.261(16) 3.1670(10) 177.4(13)
N2 H2A Cl 8_755 0.920(19) 2.590(18) 3.4800(12) 162.8(15)
N2 H2B Cl 3_646 0.941(18) 2.604(18) 3.5255(12) 166.3(15)

loop_
_geom_torsion_atom_site_label_1
_geom_torsion_atom_site_label_2
_geom_torsion_atom_site_label_3
_geom_torsion_atom_site_label_4
_geom_torsion
_geom_torsion_publ_flag
N2 N1 C4 C1 -60.93(13) no
N2 N1 C4 C3 61.17(13) no
N2 N1 C4 C2 179.49(10) no

loop_
_cod_related_entry_id
_cod_related_entry_database
_cod_related_entry_code
1 ChemSpider 73897
